data_7040492
loop_
_publ_author_name
'Zhang, Yu-Teng'
'Li, Shuang-Bao'
'Wang, Xin-Long'
'Gong, Ya-Ru'
'Shao, Kui-Zhan'
'Su, Zhong-Min'

_publ_section_title
;
 Synthesis, structures, and magnetic properties of metal-organic polyhedra
 based on unprecedented {V7} isopolyoxometalate clusters.
;
_journal_issue 38
_journal_name_full 'Dalton transactions (Cambridge, England : 2003)'
_journal_page_first 14898
_journal_page_last 14901
_journal_paper_doi 10.1039/c6dt02764d
_journal_volume 45
_journal_year 2016
_chemical_formula_moiety 'C84 H140 O100 V28'
_chemical_formula_sum 'C102.5 H193.5 N4.5 O100.5 V28'
_chemical_formula_weight 4523.43
_space_group_crystal_system cubic
_space_group_IT_number 217
_space_group_name_Hall 'I -4 2 3'
_space_group_name_H-M_alt 'I -4 3 m'
_symmetry_space_group_name_Hall 'I -4 2 3'
_symmetry_space_group_name_H-M 'I -4 3 m'
_atom_sites_solution_hydrogens mixed
_audit_creation_date 2016-08-13
_audit_creation_method
;
Olex2 1.2
(compiled 2016.02.19 svn.r3266 for OlexSys, GUI svn.r5155)
;
_audit_update_record
;
2016-08-14 deposited with the CCDC.
2016-08-24 downloaded from the CCDC.
;
_cell_angle_alpha 90
_cell_angle_beta 90
_cell_angle_gamma 90
_cell_formula_units_Z 2
_cell_length_a 21.911(5)
_cell_length_b 21.911(5)
_cell_length_c 21.911(5)
_cell_measurement_reflns_used 3295
_cell_measurement_temperature 293(2)
_cell_measurement_theta_max 20.407
_cell_measurement_theta_min 2.276
_cell_volume 10519(4)
_computing_molecular_graphics 'Olex2 (Dolomanov et al., 2009)'
_computing_publication_material 'Olex2 (Dolomanov et al., 2009)'
_computing_structure_refinement 'ShelXL (Sheldrick, 2015)'
_diffrn_ambient_temperature 293(2)
_diffrn_measured_fraction_theta_full 0.994
_diffrn_measured_fraction_theta_max 0.994
_diffrn_measurement_device_type 'Bruker Smart Apex II CCD'
_diffrn_measurement_method '\w scans'
_diffrn_radiation_monochromator graphite
_diffrn_radiation_type MoK\a
_diffrn_radiation_wavelength 0.71069
_diffrn_reflns_av_R_equivalents 0.0963
_diffrn_reflns_av_unetI/netI 0.0329
_diffrn_reflns_Laue_measured_fraction_full 0.994
_diffrn_reflns_Laue_measured_fraction_max 0.994
_diffrn_reflns_limit_h_max 26
_diffrn_reflns_limit_h_min -26
_diffrn_reflns_limit_k_max 26
_diffrn_reflns_limit_k_min -23
_diffrn_reflns_limit_l_max 26
_diffrn_reflns_limit_l_min -19
_diffrn_reflns_number 29227
_diffrn_reflns_point_group_measured_fraction_full 0.997
_diffrn_reflns_point_group_measured_fraction_max 0.997
_diffrn_reflns_theta_full 24.979
_diffrn_reflns_theta_max 24.979
_diffrn_reflns_theta_min 1.859
_exptl_absorpt_coefficient_mu 1.260
_exptl_absorpt_correction_T_max 0.807
_exptl_absorpt_correction_T_min 0.768
_exptl_absorpt_correction_type multi-scan
_exptl_crystal_colour yellowish-brown
_exptl_crystal_colour_primary yellowish-brown
_exptl_crystal_density_diffrn 1.428
_exptl_crystal_description block
_exptl_crystal_F_000 4576
_exptl_crystal_size_max 0.22
_exptl_crystal_size_mid 0.19
_exptl_crystal_size_min 0.17
_refine_diff_density_max 0.322
_refine_diff_density_min -0.459
_refine_diff_density_rms 0.049
_refine_ls_abs_structure_details
;
 Refined as an inversion twin.
;
_refine_ls_abs_structure_Flack 0.05(6)
_refine_ls_extinction_method none
_refine_ls_goodness_of_fit_ref 1.015
_refine_ls_hydrogen_treatment constr
_refine_ls_matrix_type full
_refine_ls_number_parameters 98
_refine_ls_number_reflns 1735
_refine_ls_number_restraints 17
_refine_ls_restrained_S_all 1.042
_refine_ls_R_factor_all 0.0570
_refine_ls_R_factor_gt 0.0435
_refine_ls_shift/su_max 0.001
_refine_ls_shift/su_mean 0.000
_refine_ls_structure_factor_coef Fsqd
_refine_ls_weighting_details 'w=1/[\s^2^(Fo^2^)+(0.0559P)^2^] where P=(Fo^2^+2Fc^2^)/3'
_refine_ls_weighting_scheme calc
_refine_ls_wR_factor_gt 0.0901
_refine_ls_wR_factor_ref 0.0951
_reflns_Friedel_coverage 0.848
_reflns_Friedel_fraction_full 1.000
_reflns_Friedel_fraction_max 1.000
_reflns_number_gt 1445
_reflns_number_total 1735
_reflns_threshold_expression 'I > 2\s(I)'
_cod_data_source_file c6dt02764d2.cif
_cod_data_source_block 1490971_sq
_cod_depositor_comments
;Adding full bibliography for 7040492--7040493.cif.

 Adding full bibliography for 7040492--7040493.cif.
;
_cod_original_cell_volume 10519(7)
_cod_original_formula_sum 'C102.50 H193.50 N4.50 O100.50 V28'
_cod_database_code 7040492
_shelx_space_group_comment
;
The symmetry employed for this shelxl refinement is uniquely defined
by the following loop, which should always be used as a source of
symmetry information in preference to the above space-group names.
They are only intended as comments.
;
_shelx_estimated_absorpt_t_max 0.814
_shelx_estimated_absorpt_t_min 0.769
_olex2_refinement_description
;
1. Twinned data refinement
 Scales: 0.95(6) 0.05(6)
2. Fixed Uiso
 At 1.2 times of:
  All C(H) groups
 At 1.5 times of:
  All C(H,H,H) groups, All O(H,H) groups
3. Rigid bond restraints
 V2, O1W
 with sigma for 1-2 distances of 0.002 and sigma for 1-3 distances of 0.001
 C6, O5
 with sigma for 1-2 distances of 0.01 and sigma for 1-3 distances of 0.01
4. Uiso/Uaniso restraints and constraints
Uanis(C5) \\sim Ueq, Uanis(C6) \\sim Ueq: with sigma of 0.01 and sigma for
terminal atoms of 0.005
5. Rigid body (RIGU) restrains
 C6, O5
 with sigma for 1-2 distances of 0.001 and sigma for 1-3 distances of 0.001
6. Others
 Fixed Sof: H1WA(0.16667) H1WB(0.16667) H4A(0.5) H4B(0.5) H4C(0.5) H5A(0.5)
 H5B(0.5) H5C(0.5) H6A(0.5) H6B(0.5) H6C(0.5)
7.a Riding coordinates:
 O1W(H1WA,H1WB)
7.b Me refined with riding coordinates:
 C4(H4A,H4B,H4C), C5(H5A,H5B,H5C), C6(H6A,H6B,H6C)
7.c Aromatic/amide H refined with riding coordinates:
 C3(H3)
;
_platon_squeeze_void_probe_radius 1.20
_shelx_shelxl_version_number 2016/4
_olex2_submission_special_instructions 'No special instructions were received'

loop_
_space_group_symop_operation_xyz
'x, y, z'
'-x, -y, z'
'x, -y, -z'
'-x, y, -z'
'z, x, y'
'y, z, x'
'-z, -x, y'
'-y, z, -x'
'z, -x, -y'
'-y, -z, x'
'-z, x, -y'
'y, -z, -x'
'y, x, z'
'-y, -x, z'
'-y, x, -z'
'y, -x, -z'
'x, z, y'
'z, y, x'
'-x, -z, y'
'z, -y, -x'
'-x, z, -y'
'-z, -y, x'
'x, -z, -y'
'-z, y, -x'
'x+1/2, y+1/2, z+1/2'
'-x+1/2, -y+1/2, z+1/2'
'x+1/2, -y+1/2, -z+1/2'
'-x+1/2, y+1/2, -z+1/2'
'z+1/2, x+1/2, y+1/2'
'y+1/2, z+1/2, x+1/2'
'-z+1/2, -x+1/2, y+1/2'
'-y+1/2, z+1/2, -x+1/2'
'z+1/2, -x+1/2, -y+1/2'
'-y+1/2, -z+1/2, x+1/2'
'-z+1/2, x+1/2, -y+1/2'
'y+1/2, -z+1/2, -x+1/2'
'y+1/2, x+1/2, z+1/2'
'-y+1/2, -x+1/2, z+1/2'
'-y+1/2, x+1/2, -z+1/2'
'y+1/2, -x+1/2, -z+1/2'
'x+1/2, z+1/2, y+1/2'
'z+1/2, y+1/2, x+1/2'
'-x+1/2, -z+1/2, y+1/2'
'z+1/2, -y+1/2, -x+1/2'
'-x+1/2, z+1/2, -y+1/2'
'-z+1/2, -y+1/2, x+1/2'
'x+1/2, -z+1/2, -y+1/2'
'-z+1/2, y+1/2, -x+1/2'

loop_
_atom_site_label
_atom_site_type_symbol
_atom_site_fract_x
_atom_site_fract_y
_atom_site_fract_z
_atom_site_U_iso_or_equiv
_atom_site_adp_type
_atom_site_occupancy
_atom_site_site_symmetry_order
_atom_site_calc_flag
_atom_site_refinement_flags_posn
_atom_site_refinement_flags_adp
_atom_site_refinement_flags_occupancy
V1 V 0.37897(5) 0.82761(5) 0.72813(5) 0.0465(3) Uani 1 1 d . . .
V2 V 0.31310(7) 0.68690(7) 0.68690(7) 0.0457(7) Uani 1 6 d S TU P
O3 O 0.32653(18) 0.7603(2) 0.67347(18) 0.0462(14) Uani 1 2 d S T P
O2 O 0.4135(2) 0.8833(2) 0.7589(2) 0.0685(13) Uani 1 1 d . . .
O1 O 0.3302(3) 0.79730(19) 0.79730(19) 0.0478(15) Uani 1 2 d S T P
O5 O 0.3099(2) 0.8744(3) 0.6901(2) 0.0514(15) Uani 1 2 d S TU P
O4 O 0.4260(2) 0.8323(2) 0.6476(2) 0.0616(12) Uani 1 1 d . . .
O6 O 0.4263(2) 0.7552(2) 0.7552(2) 0.0474(14) Uani 1 2 d S T P
C2 C 0.4554(3) 0.8345(4) 0.5446(3) 0.054(2) Uani 1 2 d S T P
O1W O 0.3646(3) 0.6354(3) 0.6354(3) 0.063(3) Uani 1 6 d S TU P
H1WA H 0.390193 0.609810 0.647920 0.094 Uiso 0.3333 2 d RS T P
H1WB H 0.364363 0.635640 0.596200 0.094 Uiso 0.3333 2 d RS T P
C1 C 0.4066(3) 0.8333(4) 0.5934(3) 0.054(2) Uani 1 2 d S T P
C3 C 0.4404(3) 0.8355(3) 0.4838(3) 0.067(2) Uani 1 1 d . . .
H3 H 0.399473 0.836263 0.472386 0.081 Uiso 1 1 calc R . .
C4 C 0.4726(6) 0.7238(4) 0.7238(4) 0.094(4) Uani 1 2 d S T P
H4A H 0.487000 0.748445 0.690562 0.141 Uiso 0.5 1 calc R . .
H4B H 0.505735 0.715435 0.751212 0.141 Uiso 0.5 1 calc R . .
H4C H 0.456678 0.686084 0.708189 0.141 Uiso 0.5 1 calc R . .
C5 C 0.2949(6) 0.8350(4) 0.8350(4) 0.097(4) Uani 1 2 d S TU P
H5A H 0.275060 0.865563 0.810642 0.145 Uiso 0.5 1 calc R . .
H5B H 0.264628 0.810865 0.855568 0.145 Uiso 0.5 1 calc R . .
H5C H 0.320705 0.854373 0.864590 0.145 Uiso 0.5 1 calc R . .
C6 C 0.3139(4) 0.9391(4) 0.6861(4) 0.081(3) Uani 1 2 d S TU P
H6A H 0.332972 0.954833 0.722274 0.121 Uiso 0.5 1 calc R . .
H6B H 0.337775 0.950092 0.651046 0.121 Uiso 0.5 1 calc R . .
H6C H 0.273671 0.956036 0.682261 0.121 Uiso 0.5 1 calc R . .

loop_
_atom_site_aniso_label
_atom_site_aniso_U_11
_atom_site_aniso_U_22
_atom_site_aniso_U_33
_atom_site_aniso_U_23
_atom_site_aniso_U_13
_atom_site_aniso_U_12
V1 0.0470(6) 0.0444(6) 0.0482(6) 0.0010(5) -0.0019(5) -0.0094(5)
V2 0.0457(7) 0.0457(7) 0.0457(7) 0.0022(7) -0.0022(7) -0.0022(7)
O3 0.050(2) 0.039(3) 0.050(2) -0.0008(19) -0.004(3) 0.0008(19)
O2 0.082(3) 0.054(3) 0.069(3) -0.005(2) -0.011(3) -0.026(2)
O1 0.044(3) 0.050(2) 0.050(2) -0.005(3) 0.0008(19) 0.0008(19)
O5 0.057(2) 0.041(3) 0.057(2) 0.003(2) -0.004(3) -0.003(2)
O4 0.054(3) 0.085(3) 0.046(3) 0.011(2) 0.006(2) -0.015(3)
O6 0.035(3) 0.054(2) 0.054(2) -0.001(3) 0.0014(19) 0.0014(19)
C2 0.056(4) 0.050(5) 0.056(4) 0.006(3) 0.004(5) -0.006(3)
O1W 0.063(3) 0.063(3) 0.063(3) -0.0038(19) 0.0038(19) 0.0038(19)
C1 0.056(4) 0.049(6) 0.056(4) 0.013(3) 0.010(5) -0.013(3)
C3 0.061(4) 0.078(5) 0.063(4) -0.007(4) 0.005(3) -0.004(4)
C4 0.108(10) 0.087(6) 0.087(6) -0.004(7) 0.015(5) 0.015(5)
C5 0.104(6) 0.093(4) 0.093(4) -0.008(5) 0.015(4) 0.015(4)
C6 0.096(4) 0.049(3) 0.096(4) 0.003(3) -0.008(5) -0.003(3)

loop_
_atom_type_symbol
_atom_type_description
_atom_type_scat_dispersion_real
_atom_type_scat_dispersion_imag
_atom_type_scat_source
C C 0.0033 0.0016 'International Tables Vol C Tables 4.2.6.8 and 6.1.1.4'
H H 0.0000 0.0000 'International Tables Vol C Tables 4.2.6.8 and 6.1.1.4'
N N 0.0061 0.0033 'International Tables Vol C Tables 4.2.6.8 and 6.1.1.4'
O O 0.0106 0.0060 'International Tables Vol C Tables 4.2.6.8 and 6.1.1.4'
V V 0.3005 0.5294 'International Tables Vol C Tables 4.2.6.8 and 6.1.1.4'

loop_
_geom_angle_atom_site_label_1
_geom_angle_atom_site_label_2
_geom_angle_atom_site_label_3
_geom_angle
_geom_angle_site_symmetry_1
_geom_angle_site_symmetry_3
O3 V1 V1 84.91(12) . 17
O2 V1 V1 104.10(19) . 17
O2 V1 O3 170.8(2) . .
O2 V1 O1 101.0(2) . .
O2 V1 O5 98.2(2) . .
O2 V1 O4 95.0(2) . .
O2 V1 O6 103.8(2) . .
O1 V1 V1 38.52(13) . 17
O1 V1 O3 84.8(2) . .
O1 V1 O5 94.7(2) . .
O1 V1 O4 162.5(2) . .
O1 V1 O6 77.55(18) . .
O5 V1 V1 130.84(18) . 17
O5 V1 O3 74.10(18) . .
O5 V1 O4 89.8(2) . .
O4 V1 V1 130.21(15) . 17
O4 V1 O3 80.1(2) . .
O6 V1 V1 39.11(13) . 17
O6 V1 O3 84.3(2) . .
O6 V1 O5 157.7(2) . .
O6 V1 O4 92.0(2) . .
O3 V2 O3 108.2(2) . 7_665
O3 V2 O3 108.2(2) 8_656 7_665
O3 V2 O3 108.2(2) . 8_656
O3 V2 O1W 110.7(2) . .
O3 V2 O1W 110.7(2) 8_656 .
O3 V2 O1W 110.7(2) 7_665 .
V1 O3 V1 96.7(2) 24_656 .
V2 O3 V1 129.75(14) . .
V2 O3 V1 129.75(14) . 24_656
V1 O1 V1 103.0(3) 17 .
C5 O1 V1 123.7(3) . .
C5 O1 V1 123.7(3) . 17
V1 O5 V1 111.3(3) 24_656 .
C6 O5 V1 119.2(3) . 24_656
C6 O5 V1 119.2(3) . .
C1 O4 V1 130.1(5) . .
V1 O6 V1 101.8(3) 17 .
C4 O6 V1 128.45(16) . .
C4 O6 V1 128.45(16) . 17
C3 C2 C1 121.1(4) 24_656 .
C3 C2 C1 121.1(4) . .
C3 C2 C3 117.7(9) 24_656 .
V2 O1W H1WA 125.7 . .
V2 O1W H1WB 124.8 . .
H1WA O1W H1WB 109.5 . .
O4 C1 O4 129.3(9) 24_656 .
O4 C1 C2 115.3(4) . .
O4 C1 C2 115.3(4) 24_656 .
C2 C3 H3 119.4 . .
C3 C3 C2 121.1(4) 18 .
C3 C3 H3 119.4 18 .
O6 C4 H4A 109.5 . .
O6 C4 H4B 109.5 . .
O6 C4 H4C 109.5 . .
H4A C4 H4B 109.5 . .
H4A C4 H4C 109.5 . .
H4B C4 H4C 109.5 . .
O1 C5 H5A 109.5 . .
O1 C5 H5B 109.5 . .
O1 C5 H5C 109.5 . .
H5A C5 H5B 109.5 . .
H5A C5 H5C 109.5 . .
H5B C5 H5C 109.5 . .
O5 C6 H6A 109.5 . .
O5 C6 H6B 109.5 . .
O5 C6 H6C 109.5 . .
H6A C6 H6B 109.5 . .
H6A C6 H6C 109.5 . .
H6B C6 H6C 109.5 . .

loop_
_geom_bond_atom_site_label_1
_geom_bond_atom_site_label_2
_geom_bond_distance
_geom_bond_site_symmetry_2
V1 V1 3.083(2) 17
V1 O3 2.221(4) .
V1 O2 1.587(4) .
V1 O1 1.970(4) .
V1 O5 2.010(3) .
V1 O4 2.045(4) .
V1 O6 1.986(4) .
V2 O3 1.660(6) 7_665
V2 O3 1.660(6) .
V2 O3 1.660(6) 8_656
V2 O1W 1.954(11) .
O3 V1 2.221(4) 24_656
O1 V1 1.970(4) 17
O1 C5 1.401(12) .
O5 V1 2.009(3) 24_656
O5 C6 1.422(12) .
O4 C1 1.261(5) .
O6 V1 1.986(4) 17
O6 C4 1.405(12) .
C2 C1 1.512(13) .
C2 C3 1.373(9) 24_656
C2 C3 1.374(9) .
O1W H1WA 0.8395 .
O1W H1WB 0.8593 .
C1 O4 1.261(5) 24_656
C3 C3 1.345(14) 18
C3 H3 0.9300 .
C4 H4A 0.9600 .
C4 H4B 0.9600 .
C4 H4C 0.9600 .
C5 H5A 0.9600 .
C5 H5B 0.9600 .
C5 H5C 0.9600 .
C6 H6A 0.9600 .
C6 H6B 0.9600 .
C6 H6C 0.9600 .

loop_
_geom_torsion_atom_site_label_1
_geom_torsion_atom_site_label_2
_geom_torsion_atom_site_label_3
_geom_torsion_atom_site_label_4
_geom_torsion
_geom_torsion_site_symmetry_1
_geom_torsion_site_symmetry_4
V1 O4 C1 O4 0.9(17) . 24_656
V1 O4 C1 C2 -177.6(5) . .
O3 V2 O3 V1 -17.9(6) 8_656 24_656
O3 V2 O3 V1 -134.81(12) 7_665 24_656
O3 V2 O3 V1 17.9(6) 7_665 .
O3 V2 O3 V1 134.81(12) 8_656 .
O1W V2 O3 V1 103.7(3) . 24_656
O1W V2 O3 V1 -103.7(3) . .
C1 C2 C3 C3 -178.9(6) . 18
C3 C2 C1 O4 179.9(9) . .
C3 C2 C1 O4 -179.9(9) 24_656 24_656
C3 C2 C1 O4 -1.2(14) 24_656 .
C3 C2 C1 O4 1.2(14) . 24_656
C3 C2 C3 C3 2.2(12) 24_656 18

loop_
_platon_squeeze_void_nr
_platon_squeeze_void_average_x
_platon_squeeze_void_average_y
_platon_squeeze_void_average_z
_platon_squeeze_void_volume
_platon_squeeze_void_count_electrons
_platon_squeeze_void_content
1 0.000 0.000 0.000 816 157 ' '
2 -0.132 -0.114 0.567 1970 502 ' '
3 0.500 0.500 0.500 815 157 ' '

loop_
_twin_individual_id
_twin_individual_mass_fraction_refined
1 0.95(6)
2 0.05(6)
